data_7240347
loop_
_publ_author_name
'Pereira Copetti, Jo\~ao Pedro'
'Salbego, Paulo Roberto dos Santos'
'Orlando, Tain\'ara'
'Rosa, J\'essica Maria Luis'
'Fiss, Gabriela Fehn'
'Gomes de Oliveira, Jo\~ao Paulo'
'de Almeida Vasconcellos, M\'ario Luiz Ara\'ujo'
'Zanatta, Nilo'
'Bonacorso, Helio Gauze'
'Martins, Marcos A. P.'

_publ_section_title
;
 Substituent Effects in the Crystallization Mechanisms of
 7-chloro-4-substituted-Quinolines
;
_journal_name_full CrystEngComm
_journal_paper_doi 10.1039/D0CE00214C
_journal_year 2020
_chemical_formula_moiety 'C11 H11 Cl N2 O'
_chemical_formula_sum 'C11 H11 Cl N2 O'
_chemical_formula_weight 222.67
_chemical_melting_point ?
_chemical_name_common aminoquinolina
_chemical_name_systematic 2-((7-chloroquinolin-4-yl)amino)ethanol
_space_group_crystal_system monoclinic
_space_group_IT_number 14
_space_group_name_Hall '-P 2yn'
_space_group_name_H-M_alt 'P 1 21/n 1'
_atom_sites_solution_hydrogens geom
_atom_sites_solution_primary direct
_atom_sites_solution_secondary difmap
_audit_creation_method SHELXL-2018/3
_audit_update_record
;
2020-04-10 deposited with the CCDC.	2020-04-20 downloaded from the CCDC.
;
_cell_angle_alpha 90
_cell_angle_beta 93.4840(10)
_cell_angle_gamma 90
_cell_formula_units_Z 4
_cell_length_a 4.5838(2)
_cell_length_b 14.8986(7)
_cell_length_c 14.9416(7)
_cell_measurement_reflns_used 5230
_cell_measurement_temperature 293(2)
_cell_measurement_theta_max 21.0715
_cell_measurement_theta_min 2.4115
_cell_volume 1018.51(8)
_computing_cell_refinement 'BRUKER SAINT'
_computing_data_collection 'BRUKER APEX-III'
_computing_data_reduction 'BRUKER SOFTWARE'
_computing_molecular_graphics 'ORTEP-3 for Windows (Farrugia, 2012)'
_computing_publication_material 'WinGX publication routines (Farrugia, 2012)'
_computing_structure_refinement 'SHELXL-2018/3 (Sheldrick, 2018)'
_computing_structure_solution 'SHELXT 2014/5 (Sheldrick, 2014)'
_diffrn_ambient_temperature 293(2)
_diffrn_detector_area_resol_mean 10.4167
_diffrn_measured_fraction_theta_full 0.997
_diffrn_measured_fraction_theta_max 0.996
_diffrn_measurement_device_type 'Bruker D8 Venture Photon 100 diffractometer'
_diffrn_measurement_method '\f and \w scans'
_diffrn_radiation_type AgK\a
_diffrn_radiation_wavelength 0.56086
_diffrn_reflns_av_R_equivalents 0.0377
_diffrn_reflns_av_unetI/netI 0.0225
_diffrn_reflns_Laue_measured_fraction_full 0.997
_diffrn_reflns_Laue_measured_fraction_max 0.996
_diffrn_reflns_limit_h_max 5
_diffrn_reflns_limit_h_min -5
_diffrn_reflns_limit_k_max 18
_diffrn_reflns_limit_k_min -19
_diffrn_reflns_limit_l_max 19
_diffrn_reflns_limit_l_min -19
_diffrn_reflns_number 14860
_diffrn_reflns_point_group_measured_fraction_full 0.997
_diffrn_reflns_point_group_measured_fraction_max 0.996
_diffrn_reflns_theta_full 19.665
_diffrn_reflns_theta_max 21.086
_diffrn_reflns_theta_min 2.410
_diffrn_source 'fine-focus sealed tube'
_exptl_absorpt_coefficient_mu 0.185
_exptl_absorpt_correction_T_max 0.7446
_exptl_absorpt_correction_T_min 0.6687
_exptl_absorpt_correction_type multi-scan
_exptl_absorpt_process_details
;
SADABS-2016/2 - Bruker AXS area detector scaling and absorption 
correction. Reference: Krause, L., Herbst-Irmer, R., Sheldrick G.M. & 
Stalke D., J. Appl. Cryst. 48 (2015) 3-10.
;
_exptl_crystal_colour colourless
_exptl_crystal_density_diffrn 1.452
_exptl_crystal_density_meas ?
_exptl_crystal_density_method 'not measured'
_exptl_crystal_description block
_exptl_crystal_F_000 464
_exptl_crystal_size_max 0.530
_exptl_crystal_size_mid 0.190
_exptl_crystal_size_min 0.160
_exptl_transmission_factor_max none
_exptl_transmission_factor_min none
_refine_diff_density_max 0.348
_refine_diff_density_min -0.364
_refine_diff_density_rms 0.052
_refine_ls_extinction_method none
_refine_ls_goodness_of_fit_ref 1.045
_refine_ls_hydrogen_treatment constr
_refine_ls_matrix_type full
_refine_ls_number_parameters 136
_refine_ls_number_reflns 2235
_refine_ls_number_restraints 0
_refine_ls_restrained_S_all 1.045
_refine_ls_R_factor_all 0.0434
_refine_ls_R_factor_gt 0.0341
_refine_ls_shift/su_max 0.001
_refine_ls_shift/su_mean 0.000
_refine_ls_structure_factor_coef Fsqd
_refine_ls_weighting_details 'w=1/[\s^2^(Fo^2^)+(0.0658P)^2^+0.2462P] where P=(Fo^2^+2Fc^2^)/3'
_refine_ls_weighting_scheme calc
_refine_ls_wR_factor_gt 0.0953
_refine_ls_wR_factor_ref 0.1008
_reflns_Friedel_coverage 0.000
_reflns_number_gt 1898
_reflns_number_total 2235
_reflns_threshold_expression 'I > 2\s(I)'
_cod_data_source_file d0ce00214c2.cif
_cod_data_source_block shelx_CCDC2
_cod_depositor_comments
;
The following automatic conversions were performed:

data item '_chemical_melting_point' value 'none' was changed to '?'
-- the value is undefined or not given.

data item '_exptl_crystal_density_meas' value 'none' was changed to
'?' -- the value is perceived as not measured.

Automatic conversion script
Id: cif_fix_values 7556 2019-12-06 15:28:31Z antanas 
;
_cod_original_sg_symbol_H-M 'P 21/n'
_cod_database_code 7240347
_shelx_shelxl_version_number 2018/3
_shelx_space_group_comment
;
The symmetry employed for this shelxl refinement is uniquely defined
by the following loop, which should always be used as a source of
symmetry information in preference to the above space-group names.
They are only intended as comments.
;
_shelx_estimated_absorpt_t_min 0.908
_shelx_estimated_absorpt_t_max 0.971
_exptl_absorpt_special_details none

loop_
_space_group_symop_operation_xyz
'x, y, z'
'-x+1/2, y+1/2, -z+1/2'
'-x, -y, -z'
'x-1/2, -y-1/2, z-1/2'

loop_
_atom_site_label
_atom_site_type_symbol
_atom_site_fract_x
_atom_site_fract_y
_atom_site_fract_z
_atom_site_U_iso_or_equiv
_atom_site_adp_type
_atom_site_occupancy
_atom_site_site_symmetry_order
_atom_site_calc_flag
_atom_site_refinement_flags_posn
_atom_site_refinement_flags_adp
_atom_site_refinement_flags_occupancy
_atom_site_disorder_assembly
_atom_site_disorder_group
Cl1 Cl 1.08492(8) 0.40501(3) 0.92348(3) 0.02094(14) Uani 1 1 d . . . . .
O1 O -0.0261(2) 0.44708(7) 0.40305(7) 0.0157(2) Uani 1 1 d . . . . .
H1 H 0.033621 0.409767 0.368203 0.024 Uiso 1 1 calc R U . . .
N51 N 0.0712(3) 0.35393(8) 0.57680(8) 0.0140(3) Uani 1 1 d . . . . .
H51 H 0.119655 0.409570 0.581530 0.017 Uiso 1 1 calc R U . . .
N1 N 0.4719(3) 0.16728(9) 0.75696(9) 0.0176(3) Uani 1 1 d . . . . .
C8 C 0.8315(3) 0.37200(11) 0.83833(10) 0.0147(3) Uani 1 1 d . . . . .
C9 C 0.7533(3) 0.28380(10) 0.83011(10) 0.0150(3) Uani 1 1 d . . . . .
H9 H 0.838362 0.241350 0.869170 0.018 Uiso 1 1 calc R U . . .
C10 C 0.5425(3) 0.25698(10) 0.76205(10) 0.0137(3) Uani 1 1 d . . . . .
C5 C 0.4152(3) 0.32266(10) 0.70319(10) 0.0126(3) Uani 1 1 d . . . . .
C4 C 0.2010(3) 0.29372(10) 0.63409(10) 0.0130(3) Uani 1 1 d . . . . .
C52 C -0.1484(3) 0.32716(10) 0.50728(10) 0.0143(3) Uani 1 1 d . . . . .
H52A H -0.313623 0.300096 0.534654 0.017 Uiso 1 1 calc R U . . .
H52B H -0.066247 0.282915 0.468383 0.017 Uiso 1 1 calc R U . . .
C53 C -0.2502(3) 0.40823(10) 0.45255(10) 0.0153(3) Uani 1 1 d . . . . .
H53A H -0.411136 0.390514 0.411165 0.018 Uiso 1 1 calc R U . . .
H53B H -0.322756 0.453223 0.492527 0.018 Uiso 1 1 calc R U . . .
C2 C 0.2813(3) 0.14390(10) 0.69095(11) 0.0180(3) Uani 1 1 d . . . . .
H2 H 0.235029 0.083268 0.685737 0.022 Uiso 1 1 calc R U . . .
C3 C 0.1435(3) 0.20199(10) 0.62848(10) 0.0159(3) Uani 1 1 d . . . . .
H3 H 0.014301 0.179667 0.583476 0.019 Uiso 1 1 calc R U . . .
C6 C 0.5070(3) 0.41296(10) 0.71341(10) 0.0154(3) Uani 1 1 d . . . . .
H6 H 0.426774 0.456279 0.674428 0.018 Uiso 1 1 calc R U . . .
C7 C 0.7116(3) 0.43807(10) 0.77953(10) 0.0154(3) Uani 1 1 d . . . . .
H7 H 0.770152 0.497660 0.785419 0.018 Uiso 1 1 calc R U . . .

loop_
_atom_site_aniso_label
_atom_site_aniso_U_11
_atom_site_aniso_U_22
_atom_site_aniso_U_33
_atom_site_aniso_U_23
_atom_site_aniso_U_13
_atom_site_aniso_U_12
Cl1 0.0218(2) 0.0217(2) 0.0185(2) 0.00085(15) -0.00591(15) -0.00028(15)
O1 0.0209(5) 0.0105(5) 0.0157(5) -0.0011(4) -0.0002(4) -0.0010(4)
N51 0.0170(6) 0.0098(6) 0.0150(6) 0.0005(5) -0.0013(5) -0.0007(5)
N1 0.0206(6) 0.0131(7) 0.0193(7) 0.0043(5) 0.0023(5) 0.0003(5)
C8 0.0136(7) 0.0177(8) 0.0129(7) 0.0000(6) 0.0008(5) 0.0012(6)
C9 0.0149(7) 0.0158(8) 0.0147(7) 0.0051(6) 0.0036(6) 0.0036(6)
C10 0.0146(7) 0.0136(8) 0.0135(7) 0.0035(6) 0.0061(6) 0.0020(6)
C5 0.0126(7) 0.0129(7) 0.0127(7) 0.0007(6) 0.0040(5) 0.0019(5)
C4 0.0136(7) 0.0133(7) 0.0124(7) 0.0007(6) 0.0044(5) 0.0023(5)
C52 0.0144(7) 0.0140(7) 0.0144(7) -0.0014(6) 0.0010(5) -0.0015(6)
C53 0.0151(7) 0.0133(7) 0.0172(7) -0.0025(6) -0.0020(6) 0.0015(5)
C2 0.0221(8) 0.0108(7) 0.0214(8) 0.0014(6) 0.0039(6) -0.0012(6)
C3 0.0182(7) 0.0150(8) 0.0147(7) -0.0008(6) 0.0023(6) -0.0012(6)
C6 0.0183(7) 0.0129(8) 0.0151(7) 0.0028(6) 0.0009(6) 0.0026(6)
C7 0.0167(7) 0.0117(7) 0.0179(8) 0.0002(6) 0.0010(6) -0.0001(6)

loop_
_atom_type_symbol
_atom_type_description
_atom_type_scat_dispersion_real
_atom_type_scat_dispersion_imag
_atom_type_scat_source
C C 0.0015 0.0009 'International Tables Vol C Tables 4.2.6.8 and 6.1.1.4'
H H 0.0000 0.0000 'International Tables Vol C Tables 4.2.6.8 and 6.1.1.4'
N N 0.0030 0.0019 'International Tables Vol C Tables 4.2.6.8 and 6.1.1.4'
O O 0.0056 0.0036 'International Tables Vol C Tables 4.2.6.8 and 6.1.1.4'
Cl Cl 0.0998 0.0984 'International Tables Vol C Tables 4.2.6.8 and 6.1.1.4'

loop_
_geom_angle_atom_site_label_1
_geom_angle_atom_site_label_2
_geom_angle_atom_site_label_3
_geom_angle
_geom_angle_site_symmetry_1
_geom_angle_site_symmetry_3
_geom_angle_publ_flag
C53 O1 H1 109.5 . . ?
C4 N51 C52 121.86(13) . . ?
C4 N51 H51 119.1 . . ?
C52 N51 H51 119.1 . . ?
C2 N1 C10 116.04(13) . . ?
C9 C8 C7 121.74(14) . . ?
C9 C8 Cl1 119.83(12) . . ?
C7 C8 Cl1 118.43(12) . . ?
C8 C9 C10 119.98(14) . . ?
C8 C9 H9 120.0 . . ?
C10 C9 H9 120.0 . . ?
N1 C10 C9 117.47(13) . . ?
N1 C10 C5 123.35(13) . . ?
C9 C10 C5 119.18(14) . . ?
C6 C5 C10 118.75(13) . . ?
C6 C5 C4 123.01(13) . . ?
C10 C5 C4 118.23(13) . . ?
N51 C4 C3 122.54(14) . . ?
N51 C4 C5 120.49(13) . . ?
C3 C4 C5 116.94(14) . . ?
N51 C52 C53 110.06(12) . . ?
N51 C52 H52A 109.6 . . ?
C53 C52 H52A 109.6 . . ?
N51 C52 H52B 109.6 . . ?
C53 C52 H52B 109.6 . . ?
H52A C52 H52B 108.2 . . ?
O1 C53 C52 113.32(12) . . ?
O1 C53 H53A 108.9 . . ?
C52 C53 H53A 108.9 . . ?
O1 C53 H53B 108.9 . . ?
C52 C53 H53B 108.9 . . ?
H53A C53 H53B 107.7 . . ?
N1 C2 C3 125.91(14) . . ?
N1 C2 H2 117.0 . . ?
C3 C2 H2 117.0 . . ?
C4 C3 C2 119.45(14) . . ?
C4 C3 H3 120.3 . . ?
C2 C3 H3 120.3 . . ?
C7 C6 C5 121.50(14) . . ?
C7 C6 H6 119.2 . . ?
C5 C6 H6 119.2 . . ?
C6 C7 C8 118.82(14) . . ?
C6 C7 H7 120.6 . . ?
C8 C7 H7 120.6 . . ?

loop_
_geom_bond_atom_site_label_1
_geom_bond_atom_site_label_2
_geom_bond_distance
_geom_bond_site_symmetry_2
_geom_bond_publ_flag
Cl1 C8 1.7408(15) . ?
O1 C53 1.4245(19) . ?
O1 H1 0.8200 . ?
N51 C4 1.3526(19) . ?
N51 C52 1.4577(18) . ?
N51 H51 0.8600 . ?
N1 C2 1.324(2) . ?
N1 C10 1.376(2) . ?
C8 C9 1.366(2) . ?
C8 C7 1.409(2) . ?
C9 C10 1.417(2) . ?
C9 H9 0.9300 . ?
C10 C5 1.417(2) . ?
C5 C6 1.415(2) . ?
C5 C4 1.447(2) . ?
C4 C3 1.393(2) . ?
C52 C53 1.516(2) . ?
C52 H52A 0.9700 . ?
C52 H52B 0.9700 . ?
C53 H53A 0.9700 . ?
C53 H53B 0.9700 . ?
C2 C3 1.396(2) . ?
C2 H2 0.9300 . ?
C3 H3 0.9300 . ?
C6 C7 1.372(2) . ?
C6 H6 0.9300 . ?
C7 H7 0.9300 . ?

loop_
_geom_torsion_atom_site_label_1
_geom_torsion_atom_site_label_2
_geom_torsion_atom_site_label_3
_geom_torsion_atom_site_label_4
_geom_torsion
_geom_torsion_site_symmetry_1
_geom_torsion_site_symmetry_2
_geom_torsion_site_symmetry_3
_geom_torsion_site_symmetry_4
_geom_torsion_publ_flag
C7 C8 C9 C10 -1.1(2) . . . . ?
Cl1 C8 C9 C10 178.66(11) . . . . ?
C2 N1 C10 C9 -177.94(13) . . . . ?
C2 N1 C10 C5 2.1(2) . . . . ?
C8 C9 C10 N1 -179.94(14) . . . . ?
C8 C9 C10 C5 0.0(2) . . . . ?
N1 C10 C5 C6 -179.00(14) . . . . ?
C9 C10 C5 C6 1.1(2) . . . . ?
N1 C10 C5 C4 -0.2(2) . . . . ?
C9 C10 C5 C4 179.86(13) . . . . ?
C52 N51 C4 C3 2.7(2) . . . . ?
C52 N51 C4 C5 -179.11(12) . . . . ?
C6 C5 C4 N51 -1.9(2) . . . . ?
C10 C5 C4 N51 179.37(13) . . . . ?
C6 C5 C4 C3 176.37(14) . . . . ?
C10 C5 C4 C3 -2.4(2) . . . . ?
C4 N51 C52 C53 -178.94(13) . . . . ?
N51 C52 C53 O1 64.93(16) . . . . ?
C10 N1 C2 C3 -1.5(2) . . . . ?
N51 C4 C3 C2 -178.79(14) . . . . ?
C5 C4 C3 C2 3.0(2) . . . . ?
N1 C2 C3 C4 -1.1(2) . . . . ?
C10 C5 C6 C7 -1.0(2) . . . . ?
C4 C5 C6 C7 -179.75(14) . . . . ?
C5 C6 C7 C8 -0.1(2) . . . . ?
C9 C8 C7 C6 1.2(2) . . . . ?
Cl1 C8 C7 C6 -178.60(12) . . . . ?
